data_7704455
loop_
_publ_author_name
'H\"ammer, Matthias'
'Janka, Oliver'
'B\"onnighausen, Judith'
'Klenner, Steffen'
'P\"ottgen, Rainer'
'H\"oppe, Henning A'

_publ_section_title
;
 On the phosphors Na<sub>5</sub>M(WO<sub>4</sub>)<sub>4</sub> (M = Y,
 La-Nd, Sm-Lu, Bi) - crystal structures, thermal decomposition, and
 optical and magnetic properties.
;
_journal_issue 24
_journal_name_full 'Dalton transactions (Cambridge, England : 2003)'
_journal_page_first 8209
_journal_page_last 8225
_journal_paper_doi 10.1039/d0dt00782j
_journal_volume 49
_journal_year 2020
_chemical_formula_sum 'Eu0.51 Na5 O16 W4 Y0.49'
_chemical_formula_weight 1228.23
_chemical_name_structure_type Na5Lu(WO4)4
_space_group_crystal_system tetragonal
_space_group_IT_number 88
_space_group_name_Hall '-I 4ad'
_space_group_name_H-M_alt 'I 41/a :2'
_audit_creation_method SHELXL-2014/7
_audit_update_record
;
2020-02-27 deposited with the CCDC.	2020-05-20 downloaded from the CCDC.
;
_cell_angle_alpha 90
_cell_angle_beta 90
_cell_angle_gamma 90
_cell_formula_units_Z 4
_cell_length_a 11.4681(4)
_cell_length_b 11.4681(4)
_cell_length_c 11.3759(4)
_cell_measurement_reflns_used 26544
_cell_measurement_temperature 300(2)
_cell_measurement_theta_max 38.483
_cell_measurement_theta_min 2.522
_cell_volume 1496.13(9)
_computing_structure_refinement 'SHELXL-2014/7 (Sheldrick, 2014)'
_diffrn_ambient_temperature 300(2)
_diffrn_measured_fraction_theta_full 0.996
_diffrn_measured_fraction_theta_max 0.999
_diffrn_measurement_device_type 'D8 Venture Bruker'
_diffrn_measurement_method 'generic phi and omega scans'
_diffrn_radiation_type MoK\a
_diffrn_radiation_wavelength 0.71073
_diffrn_reflns_av_R_equivalents 0.0633
_diffrn_reflns_av_unetI/netI 0.0246
_diffrn_reflns_Laue_measured_fraction_full 0.996
_diffrn_reflns_Laue_measured_fraction_max 0.999
_diffrn_reflns_limit_h_max 20
_diffrn_reflns_limit_h_min -20
_diffrn_reflns_limit_k_max 19
_diffrn_reflns_limit_k_min -20
_diffrn_reflns_limit_l_max 19
_diffrn_reflns_limit_l_min -19
_diffrn_reflns_number 26544
_diffrn_reflns_point_group_measured_fraction_full 0.996
_diffrn_reflns_point_group_measured_fraction_max 0.999
_diffrn_reflns_theta_full 25.242
_diffrn_reflns_theta_max 38.483
_diffrn_reflns_theta_min 2.522
_exptl_absorpt_coefficient_mu 34.850
_exptl_absorpt_correction_type multi-scan
_exptl_absorpt_process_details
; 
 multi-scan absorption correction using SADABS 
(G. M. Sheldrick, (1996). SADABS. Program for Empirical 
Absorption Correction. University of G\"ottingen, Germany.)
;
_exptl_crystal_colour colourless
_exptl_crystal_density_diffrn 5.446
_exptl_crystal_description block
_exptl_crystal_F_000 2120
_exptl_crystal_size_max 0.05
_exptl_crystal_size_mid 0.02
_exptl_crystal_size_min 0.02
_exptl_transmission_factor_max 0.7475
_exptl_transmission_factor_min 0.6078
_refine_diff_density_max 1.679
_refine_diff_density_min -1.451
_refine_diff_density_rms 0.269
_refine_ls_extinction_coef 0.000406(18)
_refine_ls_extinction_expression Fc^*^=kFc[1+0.001xFc^2^\l^3^/sin(2\q)]^-1/4^
_refine_ls_extinction_method 'SHELXL-2014/7 (Sheldrick 2014'
_refine_ls_goodness_of_fit_ref 1.054
_refine_ls_hydrogen_treatment undef
_refine_ls_matrix_type full
_refine_ls_number_parameters 61
_refine_ls_number_reflns 2103
_refine_ls_number_restraints 0
_refine_ls_restrained_S_all 1.054
_refine_ls_R_factor_all 0.0271
_refine_ls_R_factor_gt 0.0190
_refine_ls_shift/su_max 0.002
_refine_ls_shift/su_mean 0.000
_refine_ls_structure_factor_coef Fsqd
_refine_ls_weighting_details 'w=1/[\s^2^(Fo^2^)+(0.0080P)^2^+5.6252P] where P=(Fo^2^+2Fc^2^)/3'
_refine_ls_weighting_scheme calc
_refine_ls_wR_factor_gt 0.0312
_refine_ls_wR_factor_ref 0.0325
_reflns_Friedel_coverage 0.000
_reflns_number_gt 1822
_reflns_number_total 2103
_reflns_threshold_expression 'I > 2\s(I)'
_cod_data_source_file d0dt00782j2.cif
_cod_data_source_block Na5YEu(WO4)4
_cod_depositor_comments 'Adding full bibliography for 7704452--7704470.cif.'
_cod_original_cell_volume 1496.13(12)
_cod_original_sg_symbol_H-M 'I 41/a'
_cod_database_code 7704455
_shelx_shelxl_version_number 2014/7
_shelx_space_group_comment
;
The symmetry employed for this shelxl refinement is uniquely defined
by the following loop, which should always be used as a source of
symmetry information in preference to the above space-group names.
They are only intended as comments.
;

loop_
_space_group_symop_operation_xyz
'x, y, z'
'-x+1/2, -y, z+1/2'
'-y+3/4, x+1/4, z+1/4'
'y+3/4, -x+3/4, z+3/4'
'x+1/2, y+1/2, z+1/2'
'-x+1, -y+1/2, z+1'
'-y+5/4, x+3/4, z+3/4'
'y+5/4, -x+5/4, z+5/4'
'-x, -y, -z'
'x-1/2, y, -z-1/2'
'y-3/4, -x-1/4, -z-1/4'
'-y-3/4, x-3/4, -z-3/4'
'-x+1/2, -y+1/2, -z+1/2'
'x, y+1/2, -z'
'y-1/4, -x+1/4, -z+1/4'
'-y-1/4, x-1/4, -z-1/4'

loop_
_atom_site_label
_atom_site_type_symbol
_atom_site_fract_x
_atom_site_fract_y
_atom_site_fract_z
_atom_site_U_iso_or_equiv
_atom_site_adp_type
_atom_site_occupancy
_atom_site_site_symmetry_order
_atom_site_calc_flag
_atom_site_refinement_flags_posn
_atom_site_refinement_flags_adp
_atom_site_refinement_flags_occupancy
_atom_site_disorder_assembly
_atom_site_disorder_group
Eu1 Eu 0.5000 0.7500 0.1250 0.00717(9) Uani 0.511(4) 4 d S T P A 1
Y1 Y 0.5000 0.7500 0.1250 0.00717(9) Uani 0.489(4) 4 d S T P A 2
W1 W 0.18235(2) 0.65631(2) 0.11338(2) 0.00862(3) Uani 1 1 d . . . . .
Na1 Na 0.0000 0.7500 -0.1250 0.0235(6) Uani 1 4 d S T P A .
Na2 Na -0.12006(11) 0.54507(11) 0.15515(11) 0.0144(2) Uani 1 1 d . . . . .
O1 O 0.32014(18) 0.66695(19) 0.18974(17) 0.0126(4) Uani 1 1 d . . . . .
O2 O 0.1808(2) 0.5349(2) 0.01934(19) 0.0160(4) Uani 1 1 d . . . . .
O3 O 0.06146(19) 0.63638(19) 0.21093(17) 0.0127(4) Uani 1 1 d . . . . .
O4 O 0.14893(19) 0.7800(2) 0.02593(18) 0.0141(4) Uani 1 1 d . . . . .

loop_
_atom_site_aniso_label
_atom_site_aniso_U_11
_atom_site_aniso_U_22
_atom_site_aniso_U_33
_atom_site_aniso_U_23
_atom_site_aniso_U_13
_atom_site_aniso_U_12
Eu1 0.00698(11) 0.00698(11) 0.00753(14) 0.000 0.000 0.000
Y1 0.00698(11) 0.00698(11) 0.00753(14) 0.000 0.000 0.000
W1 0.00824(5) 0.00851(5) 0.00911(4) -0.00028(3) -0.00040(3) 0.00002(3)
Na1 0.0281(9) 0.0281(9) 0.0142(11) 0.000 0.000 0.000
Na2 0.0148(6) 0.0142(6) 0.0143(5) -0.0016(4) -0.0016(4) -0.0006(4)
O1 0.0102(8) 0.0145(9) 0.0131(8) 0.0027(7) -0.0002(6) -0.0010(7)
O2 0.0196(11) 0.0145(10) 0.0140(8) -0.0036(7) 0.0000(7) -0.0001(8)
O3 0.0133(9) 0.0132(9) 0.0116(8) -0.0016(7) 0.0017(6) -0.0010(7)
O4 0.0129(9) 0.0141(9) 0.0153(9) 0.0040(7) 0.0007(7) 0.0017(8)

loop_
_atom_type_symbol
_atom_type_description
_atom_type_scat_dispersion_real
_atom_type_scat_dispersion_imag
_atom_type_scat_source
O O 0.0106 0.0060 'International Tables Vol C Tables 4.2.6.8 and 6.1.1.4'
Na Na 0.0362 0.0249 'International Tables Vol C Tables 4.2.6.8 and 6.1.1.4'
Y Y -2.7962 3.5667 'International Tables Vol C Tables 4.2.6.8 and 6.1.1.4'
Eu Eu -0.1578 3.6682 'International Tables Vol C Tables 4.2.6.8 and 6.1.1.4'
W W -0.8490 6.8722 'International Tables Vol C Tables 4.2.6.8 and 6.1.1.4'

loop_
_geom_angle_atom_site_label_1
_geom_angle_atom_site_label_2
_geom_angle_atom_site_label_3
_geom_angle
_geom_angle_site_symmetry_1
_geom_angle_site_symmetry_3
_geom_angle_publ_flag
O3 Eu1 O3 127.84(7) 4_454 13_565 ?
O3 Eu1 O3 127.84(6) 4_454 10_656 ?
O3 Eu1 O3 76.88(10) 13_565 10_656 ?
O3 Eu1 O3 76.88(10) 4_454 7_554 ?
O3 Eu1 O3 127.84(6) 13_565 7_554 ?
O3 Eu1 O3 127.84(7) 10_656 7_554 ?
O3 Eu1 O1 69.60(7) 4_454 . ?
O3 Eu1 O1 73.80(7) 13_565 . ?
O3 Eu1 O1 78.22(7) 10_656 . ?
O3 Eu1 O1 146.28(7) 7_554 . ?
O3 Eu1 O1 146.28(7) 4_454 6_564 ?
O3 Eu1 O1 78.22(7) 13_565 6_564 ?
O3 Eu1 O1 73.80(7) 10_656 6_564 ?
O3 Eu1 O1 69.59(7) 7_554 6_564 ?
O1 Eu1 O1 144.08(10) . 6_564 ?
O3 Eu1 O1 73.80(7) 4_454 12_766 ?
O3 Eu1 O1 146.28(7) 13_565 12_766 ?
O3 Eu1 O1 69.59(7) 10_656 12_766 ?
O3 Eu1 O1 78.22(7) 7_554 12_766 ?
O1 Eu1 O1 95.46(3) . 12_766 ?
O1 Eu1 O1 95.46(3) 6_564 12_766 ?
O3 Eu1 O1 78.22(7) 4_454 15_565 ?
O3 Eu1 O1 69.59(7) 13_565 15_565 ?
O3 Eu1 O1 146.28(7) 10_656 15_565 ?
O3 Eu1 O1 73.80(7) 7_554 15_565 ?
O1 Eu1 O1 95.46(3) . 15_565 ?
O1 Eu1 O1 95.46(3) 6_564 15_565 ?
O1 Eu1 O1 144.08(10) 12_766 15_565 ?
O3 Eu1 Na2 157.12(6) 4_454 13_565 ?
O3 Eu1 Na2 39.90(6) 13_565 13_565 ?
O3 Eu1 Na2 73.00(6) 10_656 13_565 ?
O3 Eu1 Na2 97.94(6) 7_554 13_565 ?
O1 Eu1 Na2 111.50(5) . 13_565 ?
O1 Eu1 Na2 38.41(5) 6_564 13_565 ?
O1 Eu1 Na2 127.52(6) 12_766 13_565 ?
O1 Eu1 Na2 78.94(5) 15_565 13_565 ?
O3 Eu1 Na2 39.90(6) 4_454 4_454 ?
O3 Eu1 Na2 97.94(6) 13_565 4_454 ?
O3 Eu1 Na2 157.12(6) 10_656 4_454 ?
O3 Eu1 Na2 73.00(6) 7_554 4_454 ?
O1 Eu1 Na2 78.94(5) . 4_454 ?
O1 Eu1 Na2 127.52(6) 6_564 4_454 ?
O1 Eu1 Na2 111.50(5) 12_766 4_454 ?
O1 Eu1 Na2 38.41(5) 15_565 4_454 ?
Na2 Eu1 Na2 117.22(2) 13_565 4_454 ?
O3 Eu1 Na2 73.00(6) 4_454 7_554 ?
O3 Eu1 Na2 157.12(6) 13_565 7_554 ?
O3 Eu1 Na2 97.94(6) 10_656 7_554 ?
O3 Eu1 Na2 39.90(6) 7_554 7_554 ?
O1 Eu1 Na2 127.52(6) . 7_554 ?
O1 Eu1 Na2 78.94(5) 6_564 7_554 ?
O1 Eu1 Na2 38.41(5) 12_766 7_554 ?
O1 Eu1 Na2 111.50(5) 15_565 7_554 ?
Na2 Eu1 Na2 117.22(2) 13_565 7_554 ?
Na2 Eu1 Na2 94.88(4) 4_454 7_554 ?
O3 Eu1 Na2 97.94(6) 4_454 10_656 ?
O3 Eu1 Na2 73.00(6) 13_565 10_656 ?
O3 Eu1 Na2 39.90(6) 10_656 10_656 ?
O3 Eu1 Na2 157.12(6) 7_554 10_656 ?
O1 Eu1 Na2 38.41(5) . 10_656 ?
O1 Eu1 Na2 111.50(5) 6_564 10_656 ?
O1 Eu1 Na2 78.94(5) 12_766 10_656 ?
O1 Eu1 Na2 127.52(6) 15_565 10_656 ?
Na2 Eu1 Na2 94.88(4) 13_565 10_656 ?
Na2 Eu1 Na2 117.22(2) 4_454 10_656 ?
Na2 Eu1 Na2 117.22(2) 7_554 10_656 ?
O3 Y1 O3 127.84(7) 4_454 13_565 ?
O3 Y1 O3 127.84(6) 4_454 10_656 ?
O3 Y1 O3 76.88(10) 13_565 10_656 ?
O3 Y1 O3 76.88(10) 4_454 7_554 ?
O3 Y1 O3 127.84(6) 13_565 7_554 ?
O3 Y1 O3 127.84(7) 10_656 7_554 ?
O3 Y1 O1 69.60(7) 4_454 . ?
O3 Y1 O1 73.80(7) 13_565 . ?
O3 Y1 O1 78.22(7) 10_656 . ?
O3 Y1 O1 146.28(7) 7_554 . ?
O3 Y1 O1 146.28(7) 4_454 6_564 ?
O3 Y1 O1 78.22(7) 13_565 6_564 ?
O3 Y1 O1 73.80(7) 10_656 6_564 ?
O3 Y1 O1 69.59(7) 7_554 6_564 ?
O1 Y1 O1 144.08(10) . 6_564 ?
O3 Y1 O1 73.80(7) 4_454 12_766 ?
O3 Y1 O1 146.28(7) 13_565 12_766 ?
O3 Y1 O1 69.59(7) 10_656 12_766 ?
O3 Y1 O1 78.22(7) 7_554 12_766 ?
O1 Y1 O1 95.46(3) . 12_766 ?
O1 Y1 O1 95.46(3) 6_564 12_766 ?
O3 Y1 O1 78.22(7) 4_454 15_565 ?
O3 Y1 O1 69.59(7) 13_565 15_565 ?
O3 Y1 O1 146.28(7) 10_656 15_565 ?
O3 Y1 O1 73.80(7) 7_554 15_565 ?
O1 Y1 O1 95.46(3) . 15_565 ?
O1 Y1 O1 95.46(3) 6_564 15_565 ?
O1 Y1 O1 144.08(10) 12_766 15_565 ?
O3 Y1 Na2 157.12(6) 4_454 13_565 ?
O3 Y1 Na2 39.90(6) 13_565 13_565 ?
O3 Y1 Na2 73.00(6) 10_656 13_565 ?
O3 Y1 Na2 97.94(6) 7_554 13_565 ?
O1 Y1 Na2 111.50(5) . 13_565 ?
O1 Y1 Na2 38.41(5) 6_564 13_565 ?
O1 Y1 Na2 127.52(6) 12_766 13_565 ?
O1 Y1 Na2 78.94(5) 15_565 13_565 ?
O3 Y1 Na2 39.90(6) 4_454 4_454 ?
O3 Y1 Na2 97.94(6) 13_565 4_454 ?
O3 Y1 Na2 157.12(6) 10_656 4_454 ?
O3 Y1 Na2 73.00(6) 7_554 4_454 ?
O1 Y1 Na2 78.94(5) . 4_454 ?
O1 Y1 Na2 127.52(6) 6_564 4_454 ?
O1 Y1 Na2 111.50(5) 12_766 4_454 ?
O1 Y1 Na2 38.41(5) 15_565 4_454 ?
Na2 Y1 Na2 117.22(2) 13_565 4_454 ?
O3 Y1 Na2 97.94(6) 4_454 10_656 ?
O3 Y1 Na2 73.00(6) 13_565 10_656 ?
O3 Y1 Na2 39.90(6) 10_656 10_656 ?
O3 Y1 Na2 157.12(6) 7_554 10_656 ?
O1 Y1 Na2 38.41(5) . 10_656 ?
O1 Y1 Na2 111.50(5) 6_564 10_656 ?
O1 Y1 Na2 78.94(5) 12_766 10_656 ?
O1 Y1 Na2 127.52(6) 15_565 10_656 ?
Na2 Y1 Na2 94.88(4) 13_565 10_656 ?
Na2 Y1 Na2 117.22(2) 4_454 10_656 ?
O3 Y1 Na2 73.00(6) 4_454 7_554 ?
O3 Y1 Na2 157.12(6) 13_565 7_554 ?
O3 Y1 Na2 97.94(6) 10_656 7_554 ?
O3 Y1 Na2 39.90(6) 7_554 7_554 ?
O1 Y1 Na2 127.52(6) . 7_554 ?
O1 Y1 Na2 78.94(5) 6_564 7_554 ?
O1 Y1 Na2 38.41(5) 12_766 7_554 ?
O1 Y1 Na2 111.50(5) 15_565 7_554 ?
Na2 Y1 Na2 117.22(2) 13_565 7_554 ?
Na2 Y1 Na2 94.88(4) 4_454 7_554 ?
Na2 Y1 Na2 117.22(2) 10_656 7_554 ?
O2 W1 O4 106.86(10) . . ?
O2 W1 O3 105.57(10) . . ?
O4 W1 O3 106.39(10) . . ?
O2 W1 O1 110.81(10) . . ?
O4 W1 O1 113.85(10) . . ?
O3 W1 O1 112.81(9) . . ?
O2 W1 Na2 148.11(8) . 6_464 ?
O4 W1 Na2 41.95(7) . 6_464 ?
O3 W1 Na2 83.32(7) . 6_464 ?
O1 W1 Na2 92.68(7) . 6_464 ?
O2 W1 Na2 39.73(8) . 15 ?
O4 W1 Na2 142.00(7) . 15 ?
O3 W1 Na2 101.63(7) . 15 ?
O1 W1 Na2 76.80(7) . 15 ?
Na2 W1 Na2 169.42(3) 6_464 15 ?
O2 W1 Na1 76.77(7) . . ?
O4 W1 Na1 37.93(7) . . ?
O3 W1 Na1 93.17(7) . . ?
O1 W1 Na1 148.47(6) . . ?
Na2 W1 Na1 72.14(2) 6_464 . ?
Na2 W1 Na1 116.49(2) 15 . ?
O2 W1 Na2 98.10(8) . 4_454 ?
O4 W1 Na2 34.39(7) . 4_454 ?
O3 W1 Na2 139.74(7) . 4_454 ?
O1 W1 Na2 87.53(7) . 4_454 ?
Na2 W1 Na2 60.46(3) 6_464 4_454 ?
Na2 W1 Na2 117.13(3) 15 4_454 ?
Na1 W1 Na2 60.95(2) . 4_454 ?
O2 W1 Na2 99.58(8) . 10_656 ?
O4 W1 Na2 143.78(8) . 10_656 ?
O3 W1 Na2 89.38(7) . 10_656 ?
O1 W1 Na2 31.34(7) . 10_656 ?
Na2 W1 Na2 111.26(2) 6_464 10_656 ?
Na2 W1 Na2 59.888(11) 15 10_656 ?
Na1 W1 Na2 176.00(2) . 10_656 ?
Na2 W1 Na2 118.49(4) 4_454 10_656 ?
O2 W1 Na2 78.27(8) . . ?
O4 W1 Na2 98.29(7) . . ?
O3 W1 Na2 32.49(7) . . ?
O1 W1 Na2 140.87(7) . . ?
Na2 W1 Na2 97.27(3) 6_464 . ?
Na2 W1 Na2 91.72(4) 15 . ?
Na1 W1 Na2 69.91(2) . . ?
Na2 W1 Na2 130.03(2) 4_454 . ?
Na2 W1 Na2 111.17(2) 10_656 . ?
O2 W1 Eu1 134.19(8) . 13_565 ?
O4 W1 Eu1 95.41(7) . 13_565 ?
O3 W1 Eu1 28.70(7) . 13_565 ?
O1 W1 Eu1 94.92(7) . 13_565 ?
Na2 W1 Eu1 60.53(2) 6_464 13_565 ?
Na2 W1 Eu1 120.77(2) 15 13_565 ?
Na1 W1 Eu1 100.767(4) . 13_565 ?
Na2 W1 Eu1 120.99(2) 4_454 13_565 ?
Na2 W1 Eu1 82.93(2) 10_656 13_565 ?
Na2 W1 Eu1 58.91(2) . 13_565 ?
O2 W1 Eu1 104.78(8) . . ?
O4 W1 Eu1 90.03(7) . . ?
O3 W1 Eu1 139.18(7) . . ?
O1 W1 Eu1 29.09(6) . . ?
Na2 W1 Eu1 85.13(2) 6_464 . ?
Na2 W1 Eu1 85.07(2) 15 . ?
Na1 W1 Eu1 120.011(3) . . ?
Na2 W1 Eu1 59.51(2) 4_454 . ?
Na2 W1 Eu1 59.056(19) 10_656 . ?
Na2 W1 Eu1 169.95(2) . . ?
Eu1 W1 Eu1 114.908(3) 13_565 . ?
O4 Na1 O4 119.52(6) . 11_565 ?
O4 Na1 O4 119.52(6) . 16_665 ?
O4 Na1 O4 90.84(10) 11_565 16_665 ?
O4 Na1 O4 90.84(10) . 6_464 ?
O4 Na1 O4 119.52(6) 11_565 6_464 ?
O4 Na1 O4 119.52(6) 16_665 6_464 ?
O4 Na1 W1 26.48(5) . . ?
O4 Na1 W1 103.85(5) 11_565 . ?
O4 Na1 W1 145.22(5) 16_665 . ?
O4 Na1 W1 80.47(5) 6_464 . ?
O4 Na1 W1 145.22(5) . 11_565 ?
O4 Na1 W1 26.48(5) 11_565 11_565 ?
O4 Na1 W1 80.47(5) 16_665 11_565 ?
O4 Na1 W1 103.85(5) 6_464 11_565 ?
W1 Na1 W1 124.812(2) . 11_565 ?
O4 Na1 W1 80.47(5) . 6_464 ?
O4 Na1 W1 145.22(5) 11_565 6_464 ?
O4 Na1 W1 103.85(5) 16_665 6_464 ?
O4 Na1 W1 26.48(5) 6_464 6_464 ?
W1 Na1 W1 81.850(4) . 6_464 ?
W1 Na1 W1 124.811(3) 11_565 6_464 ?
O4 Na1 W1 103.85(5) . 16_665 ?
O4 Na1 W1 80.47(5) 11_565 16_665 ?
O4 Na1 W1 26.48(5) 16_665 16_665 ?
O4 Na1 W1 145.22(5) 6_464 16_665 ?
W1 Na1 W1 124.812(2) . 16_665 ?
W1 Na1 W1 81.851(4) 11_565 16_665 ?
W1 Na1 W1 124.811(3) 6_464 16_665 ?
O4 Na1 Na2 40.33(5) . 4_454 ?
O4 Na1 Na2 101.41(6) 11_565 4_454 ?
O4 Na1 Na2 86.18(6) 16_665 4_454 ?
O4 Na1 Na2 129.13(5) 6_464 4_454 ?
W1 Na1 Na2 60.289(19) . 4_454 ?
W1 Na1 Na2 124.42(2) 11_565 4_454 ?
W1 Na1 Na2 110.76(2) 6_464 4_454 ?
W1 Na1 Na2 64.907(19) 16_665 4_454 ?
O4 Na1 Na2 129.13(5) . 7_454 ?
O4 Na1 Na2 86.18(6) 11_565 7_454 ?
O4 Na1 Na2 101.41(6) 16_665 7_454 ?
O4 Na1 Na2 40.33(5) 6_464 7_454 ?
W1 Na1 Na2 110.76(2) . 7_454 ?
W1 Na1 Na2 64.907(19) 11_565 7_454 ?
W1 Na1 Na2 60.288(19) 6_464 7_454 ?
W1 Na1 Na2 124.42(2) 16_665 7_454 ?
Na2 Na1 Na2 169.28(4) 4_454 7_454 ?
O4 Na1 Na2 86.18(6) . 9_565 ?
O4 Na1 Na2 40.33(5) 11_565 9_565 ?
O4 Na1 Na2 129.13(5) 16_665 9_565 ?
O4 Na1 Na2 101.41(6) 6_464 9_565 ?
W1 Na1 Na2 64.907(19) . 9_565 ?
W1 Na1 Na2 60.288(19) 11_565 9_565 ?
W1 Na1 Na2 124.42(2) 6_464 9_565 ?
W1 Na1 Na2 110.76(2) 16_665 9_565 ?
Na2 Na1 Na2 90.500(4) 4_454 9_565 ?
Na2 Na1 Na2 90.500(4) 7_454 9_565 ?
O4 Na1 Na2 101.41(6) . 14 ?
O4 Na1 Na2 129.13(5) 11_565 14 ?
O4 Na1 Na2 40.33(5) 16_665 14 ?
O4 Na1 Na2 86.18(6) 6_464 14 ?
W1 Na1 Na2 124.42(2) . 14 ?
W1 Na1 Na2 110.76(2) 11_565 14 ?
W1 Na1 Na2 64.907(19) 6_464 14 ?
W1 Na1 Na2 60.288(19) 16_665 14 ?
Na2 Na1 Na2 90.500(4) 4_454 14 ?
Na2 Na1 Na2 90.500(4) 7_454 14 ?
Na2 Na1 Na2 169.28(4) 9_565 14 ?
O2 Na2 O1 142.89(10) 9_565 10_556 ?
O2 Na2 O4 110.28(9) 9_565 3 ?
O1 Na2 O4 96.37(9) 10_556 3 ?
O2 Na2 O3 131.47(10) 9_565 . ?
O1 Na2 O3 78.27(8) 10_556 . ?
O4 Na2 O3 77.38(8) 3 . ?
O2 Na2 O2 81.70(6) 9_565 12_666 ?
O1 Na2 O2 80.23(8) 10_556 12_666 ?
O4 Na2 O2 76.02(8) 3 12_666 ?
O3 Na2 O2 143.43(9) . 12_666 ?
O2 Na2 O4 76.86(8) 9_565 6_464 ?
O1 Na2 O4 85.75(8) 10_556 6_464 ?
O4 Na2 O4 161.86(9) 3 6_464 ?
O3 Na2 O4 85.47(8) . 6_464 ?
O2 Na2 O4 122.01(9) 12_666 6_464 ?
O2 Na2 W1 102.11(7) 9_565 6_464 ?
O1 Na2 W1 57.71(6) 10_556 6_464 ?
O4 Na2 W1 147.27(7) 3 6_464 ?
O3 Na2 W1 77.83(6) . 6_464 ?
O2 Na2 W1 114.14(7) 12_666 6_464 ?
O4 Na2 W1 28.22(5) 6_464 6_464 ?
O2 Na2 W1 61.34(6) 9_565 12_666 ?
O1 Na2 W1 89.50(6) 10_556 12_666 ?
O4 Na2 W1 100.28(7) 3 12_666 ?
O3 Na2 W1 167.12(7) . 12_666 ?
O2 Na2 W1 27.20(5) 12_666 12_666 ?
O4 Na2 W1 97.75(6) 6_464 12_666 ?
W1 Na2 W1 99.13(3) 6_464 12_666 ?
O2 Na2 Na2 112.14(8) 9_565 8_344 ?
O1 Na2 Na2 70.21(6) 10_556 8_344 ?
O4 Na2 Na2 43.77(7) 3 8_344 ?
O3 Na2 Na2 105.44(6) . 8_344 ?
O2 Na2 Na2 38.83(6) 12_666 8_344 ?
O4 Na2 Na2 150.40(7) 6_464 8_344 ?
W1 Na2 Na2 126.16(3) 6_464 8_344 ?
W1 Na2 Na2 66.03(3) 12_666 8_344 ?
O2 Na2 Na2 42.14(6) 9_565 7_454 ?
O1 Na2 Na2 105.56(7) 10_556 7_454 ?
O4 Na2 Na2 151.31(7) 3 7_454 ?
O3 Na2 Na2 124.65(7) . 7_454 ?
O2 Na2 Na2 89.51(6) 12_666 7_454 ?
O4 Na2 Na2 41.44(6) 6_464 7_454 ?
W1 Na2 Na2 61.35(4) 6_464 7_454 ?
W1 Na2 Na2 62.34(2) 12_666 7_454 ?
Na2 Na2 Na2 128.25(3) 8_344 7_454 ?
O2 Na2 W1 128.64(8) 9_565 3 ?
O1 Na2 W1 85.37(6) 10_556 3 ?
O4 Na2 W1 24.68(5) 3 3 ?
O3 Na2 W1 53.38(6) . 3 ?
O2 Na2 W1 95.80(6) 12_666 3 ?
O4 Na2 W1 138.84(7) 6_464 3 ?
W1 Na2 W1 124.57(3) 6_464 3 ?
W1 Na2 W1 122.25(4) 12_666 3 ?
Na2 Na2 W1 58.19(3) 8_344 3 ?
Na2 Na2 W1 168.55(4) 7_454 3 ?
O2 Na2 Na1 70.40(7) 9_565 9_565 ?
O1 Na2 Na1 136.65(7) 10_556 9_565 ?
O4 Na2 Na1 41.26(6) 3 9_565 ?
O3 Na2 Na1 95.80(7) . 9_565 ?
O2 Na2 Na1 80.18(6) 12_666 9_565 ?
O4 Na2 Na1 137.06(7) 6_464 9_565 ?
W1 Na2 Na1 163.32(4) 6_464 9_565 ?
W1 Na2 Na1 90.33(3) 12_666 9_565 ?
Na2 Na2 Na1 70.28(4) 8_344 9_565 ?
Na2 Na2 Na1 112.53(3) 7_454 9_565 ?
W1 Na2 Na1 58.77(2) 3 9_565 ?
W1 O1 Na2 125.11(11) . 10_656 ?
W1 O1 Y1 129.33(10) . . ?
Na2 O1 Y1 102.50(8) 10_656 . ?
W1 O1 Eu1 129.33(10) . . ?
Na2 O1 Eu1 102.50(8) 10_656 . ?
W1 O2 Na2 147.88(13) . 9_565 ?
W1 O2 Na2 113.07(11) . 15 ?
Na2 O2 Na2 99.03(9) 9_565 15 ?
W1 O3 Y1 130.14(11) . 13_565 ?
W1 O3 Eu1 130.14(11) . 13_565 ?
W1 O3 Na2 124.05(10) . . ?
Y1 O3 Na2 100.83(8) 13_565 . ?
Eu1 O3 Na2 100.83(8) 13_565 . ?
W1 O4 Na2 120.93(11) . 4_454 ?
W1 O4 Na1 115.59(11) . . ?
Na2 O4 Na1 98.41(8) 4_454 . ?
W1 O4 Na2 109.83(10) . 6_464 ?
Na2 O4 Na2 94.79(9) 4_454 6_464 ?
Na1 O4 Na2 115.57(9) . 6_464 ?

loop_
_geom_bond_atom_site_label_1
_geom_bond_atom_site_label_2
_geom_bond_distance
_geom_bond_site_symmetry_2
_geom_bond_publ_flag
Eu1 O3 2.383(2) 4_454 ?
Eu1 O3 2.383(2) 13_565 ?
Eu1 O3 2.383(2) 10_656 ?
Eu1 O3 2.383(2) 7_554 ?
Eu1 O1 2.388(2) . ?
Eu1 O1 2.388(2) 6_564 ?
Eu1 O1 2.388(2) 12_766 ?
Eu1 O1 2.388(2) 15_565 ?
Eu1 Na2 3.6979(12) 13_565 ?
Eu1 Na2 3.6979(12) 4_454 ?
Eu1 Na2 3.6979(12) 7_554 ?
Eu1 Na2 3.6979(12) 10_656 ?
Y1 O3 2.383(2) 4_454 ?
Y1 O3 2.383(2) 13_565 ?
Y1 O3 2.383(2) 10_656 ?
Y1 O3 2.383(2) 7_554 ?
Y1 O1 2.388(2) . ?
Y1 O1 2.388(2) 6_564 ?
Y1 O1 2.388(2) 12_766 ?
Y1 O1 2.388(2) 15_565 ?
Y1 Na2 3.6979(12) 13_565 ?
Y1 Na2 3.6979(12) 4_454 ?
Y1 Na2 3.6979(12) 10_656 ?
Y1 Na2 3.6979(12) 7_554 ?
W1 O2 1.756(2) . ?
W1 O4 1.775(2) . ?
W1 O3 1.790(2) . ?
W1 O1 1.807(2) . ?
W1 Na2 3.5304(13) 6_464 ?
W1 Na2 3.5344(13) 15 ?
W1 Na1 3.58912(14) . ?
W1 Na2 3.6457(13) 4_454 ?
W1 Na2 3.7008(14) 10_656 ?
W1 Na2 3.7257(13) . ?
W1 Eu1 3.79275(14) 13_565 ?
Na1 O4 2.446(2) . ?
Na1 O4 2.446(2) 11_565 ?
Na1 O4 2.446(2) 16_665 ?
Na1 O4 2.446(2) 6_464 ?
Na1 W1 3.58912(14) 11_565 ?
Na1 W1 3.58912(14) 6_464 ?
Na1 W1 3.58912(13) 16_665 ?
Na1 Na2 3.6693(13) 4_454 ?
Na1 Na2 3.6693(13) 7_454 ?
Na1 Na2 3.6693(13) 9_565 ?
Na1 Na2 3.6693(13) 14 ?
Na2 O2 2.295(2) 9_565 ?
Na2 O1 2.353(2) 10_556 ?
Na2 O4 2.401(2) 3 ?
Na2 O3 2.415(3) . ?
Na2 O2 2.455(3) 12_666 ?
Na2 O4 2.509(3) 6_464 ?
Na2 W1 3.5305(13) 6_464 ?
Na2 W1 3.5344(13) 12_666 ?
Na2 Na2 3.6144(11) 8_344 ?
Na2 Na2 3.6144(11) 7_454 ?
Na2 W1 3.6457(13) 3 ?
Na2 Na1 3.6693(13) 9_565 ?
O1 Na2 2.353(2) 10_656 ?
O2 Na2 2.295(2) 9_565 ?
O2 Na2 2.455(3) 15 ?
O3 Y1 2.383(2) 13_565 ?
O3 Eu1 2.383(2) 13_565 ?
O4 Na2 2.401(2) 4_454 ?
O4 Na2 2.509(3) 6_464 ?
